data_1505101
loop_
_publ_author_name
'Patra, A.'
'Hebalkar, N.'
'Sreedhar, B.'
'Radhakrishnan, T.P.'

_publ_section_title
;
 Formation and Growth of Molecular Nanocrystals Probed by their Optical
 Properties
;
_journal_issue 44
_journal_name_full 'Journal of Physical Chemistry C'
_journal_page_first 16184
_journal_paper_doi 10.1021/jp075103j
_journal_volume 111
_journal_year 2007
_chemical_formula_moiety 'C22 H14 Br2 N4, 2(C3 N O)'
_chemical_formula_sum 'C28 H14 Br2 N6 O2'
_chemical_formula_weight 626.27
_chemical_name_common 7,7-bis(4-bromoanilino)-8,8-dicyanoquinodimethane
_chemical_name_systematic
; 
 7,7-bis(4-bromoanilino)-8,8-dicyanoquinodimethane
;
_space_group_IT_number 2
_symmetry_cell_setting triclinic
_symmetry_space_group_name_Hall '-P 1'
_symmetry_space_group_name_H-M 'P -1'
_atom_sites_solution_hydrogens geom
_atom_sites_solution_primary direct
_atom_sites_solution_secondary difmap
_audit_creation_method SHELXL-97
_cell_angle_alpha 94.5810(10)
_cell_angle_beta 107.8370(10)
_cell_angle_gamma 110.3350(10)
_cell_formula_units_Z 2
_cell_length_a 9.2737(6)
_cell_length_b 12.4464(8)
_cell_length_c 14.1679(9)
_cell_measurement_reflns_used 5528
_cell_measurement_temperature 298(2)
_cell_measurement_theta_max 27.84
_cell_measurement_theta_min 2.43
_cell_volume 1427.54(16)
_computing_cell_refinement 'Bruker SMART'
_computing_data_collection 'Bruker SMART'
_computing_data_reduction 'Bruker SHELXTL'
_computing_molecular_graphics 'Bruker SHELXTL'
_computing_publication_material 'Bruker SHELXTL'
_computing_structure_refinement 'SHELXL-97 (Sheldrick, 1997)'
_computing_structure_solution 'SHELXS-97 (Sheldrick, 1990)'
_diffrn_ambient_temperature 298(2)
_diffrn_measured_fraction_theta_full 0.997
_diffrn_measured_fraction_theta_max 0.997
_diffrn_measurement_device_type 'CCD area detector'
_diffrn_measurement_method 'phi and omega scans'
_diffrn_radiation_monochromator graphite
_diffrn_radiation_source 'fine-focus sealed tube'
_diffrn_radiation_type MoK\a
_diffrn_radiation_wavelength 0.71073
_diffrn_reflns_av_R_equivalents 0.0252
_diffrn_reflns_av_sigmaI/netI 0.0312
_diffrn_reflns_limit_h_max 11
_diffrn_reflns_limit_h_min -11
_diffrn_reflns_limit_k_max 14
_diffrn_reflns_limit_k_min -14
_diffrn_reflns_limit_l_max 16
_diffrn_reflns_limit_l_min -16
_diffrn_reflns_number 13847
_diffrn_reflns_theta_full 25.05
_diffrn_reflns_theta_max 25.05
_diffrn_reflns_theta_min 1.54
_exptl_absorpt_coefficient_mu 2.874
_exptl_absorpt_correction_T_max 0.7820
_exptl_absorpt_correction_T_min 0.5972
_exptl_absorpt_correction_type multi-scan
_exptl_absorpt_process_details 'SADABS-Bruker Nonius area detector scaling and absorption correction - V2.10'
_exptl_crystal_colour orange
_exptl_crystal_density_diffrn 1.457
_exptl_crystal_density_method 'not measured'
_exptl_crystal_description block
_exptl_crystal_F_000 620
_exptl_crystal_size_max 0.20
_exptl_crystal_size_mid 0.12
_exptl_crystal_size_min 0.09
_refine_diff_density_max 0.642
_refine_diff_density_min -0.492
_refine_diff_density_rms 0.082
_refine_ls_extinction_method none
_refine_ls_goodness_of_fit_ref 1.046
_refine_ls_hydrogen_treatment mixed
_refine_ls_matrix_type full
_refine_ls_number_parameters 423
_refine_ls_number_reflns 5033
_refine_ls_number_restraints 0
_refine_ls_restrained_S_all 1.046
_refine_ls_R_factor_all 0.0466
_refine_ls_R_factor_gt 0.0368
_refine_ls_shift/su_max 0.002
_refine_ls_shift/su_mean 0.000
_refine_ls_structure_factor_coef Fsqd
_refine_ls_weighting_details 'calc w=1/[\s^2^(Fo^2^)+(0.0604P)^2^+1.2364P] where P=(Fo^2^+2Fc^2^)/3'
_refine_ls_weighting_scheme calc
_refine_ls_wR_factor_gt 0.1003
_refine_ls_wR_factor_ref 0.1063
_reflns_number_gt 4209
_reflns_number_total 5033
_reflns_threshold_expression >2sigma(I)
_cod_data_source_file jp075103jrom20070702_090505.cif
_cod_data_source_block BBADQ
_cod_depositor_comments
;
The following automatic conversions were performed:

'_symmetry_cell_setting' value 'Triclinic' changed to 'triclinic'
according to /home/saulius/struct/CIF-dictionaries/cif_core.dic
dictionary named 'cif_core.dic' version 2.4.1 from
2010-06-29.

'_exptl_absorpt_correction_type' value 'Multi-scan'
changed to 'multi-scan' according to
/home/saulius/struct/CIF-dictionaries/cif_core.dic dictionary named
'cif_core.dic' version 2.4.1 from 2010-06-29.

Automatic conversion script
Id: cif_fix_values 1715 2011-07-08 13:25:40Z adriana 
;
_cod_original_sg_symbol_H-M P-1
_cod_database_code 1505101

loop_
_symmetry_equiv_pos_as_xyz
'x, y, z'
'-x, -y, -z'

loop_
_atom_site_label
_atom_site_type_symbol
_atom_site_fract_x
_atom_site_fract_y
_atom_site_fract_z
_atom_site_U_iso_or_equiv
_atom_site_adp_type
_atom_site_occupancy
_atom_site_symmetry_multiplicity
_atom_site_calc_flag
_atom_site_refinement_flags
C34A C 0.8475(9) 0.1974(4) 0.7351(5) 0.0380(13) Uani 0.70 1 d P
C26 C 0.2296(4) 0.9381(3) 0.7348(2) 0.0270(7) Uani 1 1 d .
H26 H 0.2193 1.0022 0.7082 0.032 Uiso 1 1 calc R
Br21 Br -0.35949(4) 0.72221(3) 0.84920(3) 0.03801(13) Uani 1 1 d .
Br28 Br 0.28963(5) 1.07539(3) 0.92493(3) 0.04336(14) Uani 1 1 d .
N10 N 0.1995(3) 0.6418(2) 0.6467(2) 0.0195(5) Uani 1 1 d .
N14 N 0.6611(3) 0.2801(2) 0.5051(2) 0.0261(6) Uani 1 1 d .
C8 C 0.3739(3) 0.2029(2) 0.5168(2) 0.0182(6) Uani 1 1 d .
C24 C 0.2855(4) 0.8485(3) 0.8785(2) 0.0259(7) Uani 1 1 d .
H24 H 0.3131 0.8530 0.9480 0.031 Uiso 1 1 calc R
C4 C 0.3108(3) 0.2854(3) 0.5470(2) 0.0180(6) Uani 1 1 d .
N9 N 0.0370(3) 0.4920(2) 0.7060(2) 0.0219(6) Uani 1 1 d .
C25 C 0.2657(4) 0.9412(3) 0.8372(3) 0.0276(7) Uani 1 1 d .
C23 C 0.2645(3) 0.7494(3) 0.8164(2) 0.0216(6) Uani 1 1 d .
H23 H 0.2777 0.6865 0.8437 0.026 Uiso 1 1 calc R
C27 C 0.2092(3) 0.8392(3) 0.6724(2) 0.0220(6) Uani 1 1 d .
H27 H 0.1859 0.8364 0.6034 0.026 Uiso 1 1 calc R
C12 C 0.5311(4) 0.2430(2) 0.5102(2) 0.0190(6) Uani 1 1 d .
C6 C 0.3490(3) 0.4849(3) 0.6061(2) 0.0194(6) Uani 1 1 d .
H6 H 0.4158 0.5644 0.6242 0.023 Uiso 1 1 calc R
C15 C -0.0557(3) 0.5481(2) 0.7373(2) 0.0190(6) Uani 1 1 d .
C11 C 0.2821(4) 0.0807(3) 0.4959(2) 0.0224(7) Uani 1 1 d .
C3 C 0.1504(3) 0.2479(3) 0.5509(2) 0.0190(6) Uani 1 1 d .
H3 H 0.0831 0.1684 0.5320 0.023 Uiso 1 1 calc R
C20 C -0.1305(3) 0.6098(3) 0.6767(2) 0.0204(6) Uani 1 1 d .
H20 H -0.1218 0.6150 0.6134 0.024 Uiso 1 1 calc R
O35 O 0.9764(3) 0.2912(2) 0.7829(2) 0.0401(6) Uani 1 1 d .
C5 C 0.4062(3) 0.4065(3) 0.5744(2) 0.0190(6) Uani 1 1 d .
H5 H 0.5110 0.4341 0.5709 0.023 Uiso 1 1 calc R
C18 C -0.2322(4) 0.6529(3) 0.8044(2) 0.0237(7) Uani 1 1 d .
C7 C 0.1390(3) 0.5299(3) 0.6553(2) 0.0203(6) Uani 1 1 d .
C1 C 0.1910(3) 0.4472(3) 0.6117(2) 0.0204(6) Uani 1 1 d .
N13 N 0.2053(3) -0.0186(2) 0.4789(2) 0.0315(7) Uani 1 1 d .
C22 C 0.2232(3) 0.7436(2) 0.7125(2) 0.0182(6) Uani 1 1 d .
C2 C 0.0924(3) 0.3263(3) 0.5821(2) 0.0195(6) Uani 1 1 d .
H2 H -0.0135 0.2993 0.5838 0.023 Uiso 1 1 calc R
C19 C -0.2186(3) 0.6638(3) 0.7110(2) 0.0213(6) Uani 1 1 d .
H19 H -0.2676 0.7067 0.6717 0.026 Uiso 1 1 calc R
C17 C -0.1599(4) 0.5904(3) 0.8652(2) 0.0242(7) Uani 1 1 d .
H17 H -0.1710 0.5838 0.9277 0.029 Uiso 1 1 calc R
C16 C -0.0706(4) 0.5381(3) 0.8311(2) 0.0232(7) Uani 1 1 d .
H16 H -0.0206 0.4961 0.8711 0.028 Uiso 1 1 calc R
N36A N 0.7954(7) 0.1103(4) 0.7810(4) 0.0391(11) Uani 0.70 1 d P
N36B N 0.9017(13) 0.1086(8) 0.8199(9) 0.027(2) Uani 0.30 1 d P
C34B C 0.9452(17) 0.1898(10) 0.7644(9) 0.028(3) Uani 0.30 1 d P
C37B C 0.834(3) -0.0196(12) 0.7744(11) 0.073(6) Uani 0.30 1 d P
N31B N 0.5001(12) 0.3442(6) 0.8779(6) 0.0242(18) Uani 0.50 1 d P
C29B C 0.5699(9) 0.4088(7) 0.9736(5) 0.0388(19) Uani 0.50 1 d P
C33B C 0.4124(18) 0.3606(10) 0.8411(8) 0.039(2) Uani 0.50 1 d P
C32A C 0.5902(15) 0.2730(11) 0.7842(7) 0.046(3) Uani 0.50 1 d P
O30 O 0.6933(4) 0.4305(3) 1.0334(2) 0.0557(8) Uani 1 1 d .
C37A C 0.6436(8) 0.0028(5) 0.7246(6) 0.0536(18) Uani 0.65 1 d P
C29A C 0.6850(9) 0.3702(6) 0.9627(6) 0.0338(16) Uani 0.50 1 d P
N31A N 0.5669(12) 0.3323(8) 0.8659(6) 0.031(2) Uani 0.50 1 d P
C33A C 0.3327(12) 0.3321(10) 0.8130(9) 0.048(3) Uani 0.50 1 d P
C38B C 0.937(3) 0.152(3) 0.9281(16) 0.057(7) Uani 0.30 1 d P
C32B C 0.5866(16) 0.2848(11) 0.8332(15) 0.061(5) Uani 0.50 1 d P
H10 H 0.232(4) 0.657(3) 0.601(3) 0.028(10) Uiso 1 1 d .
H9 H 0.027(4) 0.431(3) 0.723(3) 0.023(9) Uiso 1 1 d .
C38A C 0.8843(12) 0.1177(9) 0.8890(8) 0.056(3) Uani 0.75 1 d P

loop_
_atom_site_aniso_label
_atom_site_aniso_U_11
_atom_site_aniso_U_22
_atom_site_aniso_U_33
_atom_site_aniso_U_23
_atom_site_aniso_U_13
_atom_site_aniso_U_12
C34A 0.052(4) 0.022(3) 0.054(4) 0.012(2) 0.038(3) 0.013(3)
C26 0.0259(17) 0.0197(16) 0.0336(19) 0.0051(13) 0.0093(14) 0.0084(13)
Br21 0.0409(2) 0.0541(3) 0.0326(2) 0.00089(16) 0.01685(16) 0.03282(19)
Br28 0.0579(3) 0.0285(2) 0.0429(2) -0.00633(16) 0.01850(19) 0.01849(18)
N10 0.0205(13) 0.0180(13) 0.0247(14) 0.0055(11) 0.0140(11) 0.0077(10)
N14 0.0277(15) 0.0242(14) 0.0350(16) 0.0094(12) 0.0190(12) 0.0126(12)
C8 0.0192(14) 0.0183(15) 0.0202(15) 0.0055(12) 0.0095(12) 0.0084(12)
C24 0.0237(16) 0.0283(17) 0.0239(17) 0.0042(13) 0.0105(13) 0.0066(13)
C4 0.0180(14) 0.0214(15) 0.0165(15) 0.0066(12) 0.0071(12) 0.0086(12)
N9 0.0219(13) 0.0177(14) 0.0327(15) 0.0073(12) 0.0170(12) 0.0085(11)
C25 0.0285(17) 0.0196(16) 0.0340(19) -0.0020(13) 0.0130(14) 0.0088(13)
C23 0.0191(15) 0.0204(15) 0.0286(17) 0.0068(13) 0.0119(13) 0.0081(12)
C27 0.0181(15) 0.0198(15) 0.0252(16) 0.0051(12) 0.0064(12) 0.0053(12)
C12 0.0273(17) 0.0165(14) 0.0186(15) 0.0062(12) 0.0104(13) 0.0124(13)
C6 0.0184(15) 0.0169(14) 0.0226(16) 0.0041(12) 0.0087(12) 0.0055(12)
C15 0.0157(14) 0.0142(14) 0.0275(16) 0.0022(12) 0.0116(12) 0.0034(11)
C11 0.0252(16) 0.0259(18) 0.0251(16) 0.0090(13) 0.0141(13) 0.0152(14)
C3 0.0196(15) 0.0159(14) 0.0214(15) 0.0042(12) 0.0090(12) 0.0054(12)
C20 0.0178(14) 0.0225(15) 0.0196(15) 0.0018(12) 0.0087(12) 0.0054(12)
O35 0.0503(16) 0.0265(14) 0.0581(17) 0.0153(12) 0.0366(14) 0.0155(12)
C5 0.0168(14) 0.0218(15) 0.0212(15) 0.0051(12) 0.0100(12) 0.0079(12)
C18 0.0195(15) 0.0232(16) 0.0289(17) -0.0007(13) 0.0111(13) 0.0080(13)
C7 0.0165(14) 0.0212(15) 0.0236(16) 0.0030(12) 0.0090(12) 0.0067(12)
C1 0.0194(15) 0.0222(15) 0.0237(16) 0.0058(12) 0.0119(12) 0.0092(12)
N13 0.0332(16) 0.0215(16) 0.0460(18) 0.0090(13) 0.0227(14) 0.0099(13)
C22 0.0134(13) 0.0169(14) 0.0251(16) 0.0026(12) 0.0093(12) 0.0052(11)
C2 0.0159(14) 0.0218(15) 0.0243(16) 0.0063(12) 0.0117(12) 0.0071(12)
C19 0.0171(14) 0.0231(16) 0.0244(16) 0.0033(12) 0.0077(12) 0.0088(12)
C17 0.0259(16) 0.0304(17) 0.0213(16) 0.0063(13) 0.0144(13) 0.0113(14)
C16 0.0225(16) 0.0244(16) 0.0277(17) 0.0099(13) 0.0131(13) 0.0105(13)
N36A 0.053(3) 0.031(2) 0.049(3) 0.019(2) 0.035(3) 0.019(2)
N36B 0.028(6) 0.021(5) 0.025(6) 0.007(4) 0.003(5) 0.006(4)
C34B 0.033(7) 0.024(7) 0.039(7) 0.014(5) 0.024(6) 0.012(5)
C37B 0.147(17) 0.020(7) 0.033(8) 0.010(6) 0.024(9) 0.016(8)
N31B 0.021(5) 0.018(3) 0.032(4) 0.004(2) 0.014(4) 0.001(3)
C29B 0.032(4) 0.042(4) 0.023(4) 0.018(3) 0.002(3) -0.004(3)
C33B 0.040(7) 0.064(8) 0.032(6) 0.026(5) 0.008(5) 0.044(7)
C32A 0.049(6) 0.058(6) 0.029(5) -0.001(5) 0.011(4) 0.024(5)
O30 0.058(2) 0.0557(19) 0.0401(17) 0.0216(15) 0.0089(16) 0.0126(15)
C37A 0.050(4) 0.029(3) 0.069(5) 0.004(3) 0.032(3) -0.007(3)
C29A 0.047(4) 0.024(3) 0.039(4) 0.016(3) 0.027(4) 0.011(3)
N31A 0.021(5) 0.042(5) 0.023(5) 0.017(4) 0.004(3) 0.007(4)
C33A 0.015(5) 0.069(7) 0.042(6) 0.015(5) -0.015(4) 0.016(5)
C38B 0.068(17) 0.088(18) 0.018(10) -0.005(9) 0.010(9) 0.042(14)
C32B 0.061(8) 0.041(6) 0.116(14) 0.014(9) 0.066(10) 0.031(6)
C38A 0.058(6) 0.060(6) 0.060(8) 0.038(6) 0.026(6) 0.023(5)

loop_
_atom_type_symbol
_atom_type_description
_atom_type_scat_dispersion_real
_atom_type_scat_dispersion_imag
_atom_type_scat_source
C C 0.0033 0.0016 'International Tables Vol C Tables 4.2.6.8 and 6.1.1.4'
H H 0.0000 0.0000 'International Tables Vol C Tables 4.2.6.8 and 6.1.1.4'
N N 0.0061 0.0033 'International Tables Vol C Tables 4.2.6.8 and 6.1.1.4'
Br Br -0.2901 2.4595 'International Tables Vol C Tables 4.2.6.8 and 6.1.1.4'
O O 0.0106 0.0060 'International Tables Vol C Tables 4.2.6.8 and 6.1.1.4'

loop_
_geom_angle_atom_site_label_1
_geom_angle_atom_site_label_2
_geom_angle_atom_site_label_3
_geom_angle
O35 C34A N36A 121.5(6)
C27 C26 C25 119.2(3)
C27 C26 H26 120.4
C25 C26 H26 120.4
C7 N10 C22 128.2(3)
C7 N10 H10 120(3)
C22 N10 H10 112(3)
C12 C8 C11 118.5(3)
C12 C8 C4 120.1(3)
C11 C8 C4 121.4(3)
C23 C24 C25 119.6(3)
C23 C24 H24 120.2
C25 C24 H24 120.2
C5 C4 C3 117.1(3)
C5 C4 C8 121.5(3)
C3 C4 C8 121.4(3)
C7 N9 C15 128.5(3)
C7 N9 H9 118(2)
C15 N9 H9 114(2)
C24 C25 C26 121.3(3)
C24 C25 Br28 118.5(2)
C26 C25 Br28 120.2(2)
C24 C23 C22 119.8(3)
C24 C23 H23 120.1
C22 C23 H23 120.1
C26 C27 C22 120.1(3)
C26 C27 H27 120.0
C22 C27 H27 120.0
N14 C12 C8 177.6(3)
C5 C6 C1 121.0(3)
C5 C6 H6 119.5
C1 C6 H6 119.5
C20 C15 C16 120.6(3)
C20 C15 N9 121.8(3)
C16 C15 N9 117.7(3)
N13 C11 C8 178.9(3)
C2 C3 C4 121.3(3)
C2 C3 H3 119.4
C4 C3 H3 119.4
C15 C20 C19 119.6(3)
C15 C20 H20 120.2
C19 C20 H20 120.2
C34B O35 C34A 43.3(6)
C6 C5 C4 121.7(3)
C6 C5 H5 119.1
C4 C5 H5 119.1
C19 C18 C17 122.0(3)
C19 C18 Br21 119.0(2)
C17 C18 Br21 119.0(2)
N9 C7 N10 122.7(3)
N9 C7 C1 118.4(3)
N10 C7 C1 118.9(3)
C6 C1 C2 117.9(3)
C6 C1 C7 120.2(3)
C2 C1 C7 121.7(3)
C27 C22 C23 120.0(3)
C27 C22 N10 119.2(3)
C23 C22 N10 120.8(3)
C3 C2 C1 121.0(3)
C3 C2 H2 119.5
C1 C2 H2 119.5
C18 C19 C20 119.0(3)
C18 C19 H19 120.5
C20 C19 H19 120.5
C18 C17 C16 118.7(3)
C18 C17 H17 120.7
C16 C17 H17 120.7
C17 C16 C15 120.1(3)
C17 C16 H16 119.9
C15 C16 H16 119.9
C34A N36A C38A 121.0(6)
C34A N36A C37A 120.7(6)
C38A N36A C37A 118.3(5)
C34B N36B C38B 117.3(15)
C34B N36B C37B 120.6(11)
C38B N36B C37B 121.9(15)
O35 C34B N36B 128.9(11)
C29B N31B C33A 119.9(9)
C29B N31B C32B 122.2(13)
C33A N31B C32B 117.9(11)
O30 C29B N31B 131.3(9)
C29B O30 C29A 72.7(6)
O30 C29A N31A 129.3(9)
C29A N31A C32A 121.2(10)
C29A N31A C33B 120.8(11)
C32A N31A C33B 117.8(8)

loop_
_geom_bond_atom_site_label_1
_geom_bond_atom_site_label_2
_geom_bond_distance
C34A O35 1.288(6)
C34A N36A 1.330(7)
C26 C27 1.376(4)
C26 C25 1.380(5)
C26 H26 0.9300
Br21 C18 1.903(3)
Br28 C25 1.904(3)
N10 C7 1.340(4)
N10 C22 1.420(4)
N10 H10 0.80(4)
N14 C12 1.159(4)
C8 C12 1.404(4)
C8 C11 1.414(4)
C8 C4 1.443(4)
C24 C23 1.374(4)
C24 C25 1.377(5)
C24 H24 0.9300
C4 C5 1.405(4)
C4 C3 1.417(4)
N9 C7 1.339(4)
N9 C15 1.423(4)
N9 H9 0.80(4)
C23 C22 1.391(4)
C23 H23 0.9300
C27 C22 1.388(4)
C27 H27 0.9300
C6 C5 1.368(4)
C6 C1 1.405(4)
C6 H6 0.9300
C15 C20 1.385(4)
C15 C16 1.388(4)
C11 N13 1.152(4)
C3 C2 1.371(4)
C3 H3 0.9300
C20 C19 1.389(4)
C20 H20 0.9300
O35 C34B 1.179(12)
C5 H5 0.9300
C18 C19 1.380(4)
C18 C17 1.382(4)
C7 C1 1.449(4)
C1 C2 1.408(4)
C2 H2 0.9300
C19 H19 0.9300
C17 C16 1.382(4)
C17 H17 0.9300
C16 H16 0.9300
N36A C38A 1.477(11)
N36A C37A 1.497(8)
N36B C34B 1.356(16)
N36B C38B 1.48(2)
N36B C37B 1.500(16)
N31B C29B 1.352(11)
N31B C33A 1.489(11)
N31B C32B 1.497(11)
C29B O30 1.120(7)
C33B N31A 1.536(12)
C32A N31A 1.436(13)
O30 C29A 1.168(8)
C29A N31A 1.385(11)
